data_2204173
loop_
_publ_author_name
'Xiao-Jun Zhao'
'Stuart R Batten'
'Miao Du'

_publ_section_title
;
 [Cu~4~^I^Cu^II^(CN)~6~(DMF)~4~]~<i>n~</i> (DMF is
 <i>N</i>,<i>N</i>'-dimethylformamide): redetermination and topological
 analysis of a mixed-valence copper--cyanide coordination polymer with
 a unique six-connected self-penetrating network
;
_journal_issue 9
_journal_name_full 'Acta Crystallographica Section E'
_journal_page_first m1237
_journal_page_last m1239
_journal_paper_doi 10.1107/S160053680401921X
_journal_volume 60
_journal_year 2004
_chemical_formula_iupac '[Cu5 (C N)6 (C3 H7 N O)4]'
_chemical_formula_moiety 'C18 H28 Cu5 N10 O4'
_chemical_formula_sum 'C18 H28 Cu5 N10 O4'
_chemical_formula_weight 766.25
_chemical_name_systematic
;
poly[[tetrakis(N,N'dimethylformamide)pentacopper(I,II)]-tetra-\m~2~-cyano-
di-\m~3~-cyano]
;
_space_group_IT_number 15
_symmetry_cell_setting monoclinic
_symmetry_space_group_name_Hall '-C 2yc'
_symmetry_space_group_name_H-M 'C 1 2/c 1'
_atom_sites_solution_hydrogens geom
_atom_sites_solution_primary direct
_atom_sites_solution_secondary difmap
_audit_creation_method SHELXL-97
_cell_angle_alpha 90.00
_cell_angle_beta 92.008(6)
_cell_angle_gamma 90.00
_cell_formula_units_Z 4
_cell_length_a 14.054(4)
_cell_length_b 12.597(4)
_cell_length_c 16.424(5)
_cell_measurement_reflns_used 718
_cell_measurement_temperature 293(2)
_cell_measurement_theta_max 23.88
_cell_measurement_theta_min 2.53
_cell_volume 2905.9(15)
_computing_cell_refinement SMART
_computing_data_collection 'SMART (Bruker, 1998)'
_computing_data_reduction 'SAINT (Bruker, 1998)'
_computing_molecular_graphics 'Diamond (Brandenburg & Berndt, 1999)'
_computing_publication_material SHELXL97
_computing_structure_refinement 'SHELXL97 (Sheldrick, 1997)'
_computing_structure_solution 'SHELXS97 (Sheldrick, 1997)'
_diffrn_ambient_temperature 293(2)
_diffrn_measured_fraction_theta_full 0.994
_diffrn_measured_fraction_theta_max 0.994
_diffrn_measurement_device_type 'Bruker SMART CCD area-detector'
_diffrn_measurement_method '\f and \w scans'
_diffrn_radiation_monochromator graphite
_diffrn_radiation_source 'fine-focus sealed tube'
_diffrn_radiation_type MoK\a
_diffrn_radiation_wavelength 0.71073
_diffrn_reflns_av_R_equivalents 0.0710
_diffrn_reflns_av_sigmaI/netI 0.0900
_diffrn_reflns_limit_h_max 17
_diffrn_reflns_limit_h_min -15
_diffrn_reflns_limit_k_max 15
_diffrn_reflns_limit_k_min -13
_diffrn_reflns_limit_l_max 13
_diffrn_reflns_limit_l_min -20
_diffrn_reflns_number 8240
_diffrn_reflns_theta_full 26.41
_diffrn_reflns_theta_max 26.41
_diffrn_reflns_theta_min 2.17
_diffrn_standards_decay_% 0
_diffrn_standards_interval_count 0
_diffrn_standards_interval_time 0
_diffrn_standards_number 0
_exptl_absorpt_coefficient_mu 3.641
_exptl_absorpt_correction_T_max 0.594
_exptl_absorpt_correction_T_min 0.389
_exptl_absorpt_correction_type multi-scan
_exptl_absorpt_process_details '(SADABS; Sheldrick, 1997)'
_exptl_crystal_colour yellow
_exptl_crystal_density_diffrn 1.752
_exptl_crystal_density_method 'not measured'
_exptl_crystal_description prism
_exptl_crystal_F_000 1532
_exptl_crystal_size_max 0.32
_exptl_crystal_size_mid 0.20
_exptl_crystal_size_min 0.16
_refine_diff_density_max 0.660
_refine_diff_density_min -0.453
_refine_ls_extinction_method none
_refine_ls_goodness_of_fit_ref 0.974
_refine_ls_hydrogen_treatment constr
_refine_ls_matrix_type full
_refine_ls_number_parameters 174
_refine_ls_number_reflns 2971
_refine_ls_number_restraints 0
_refine_ls_restrained_S_all 0.974
_refine_ls_R_factor_all 0.1028
_refine_ls_R_factor_gt 0.0482
_refine_ls_shift/su_max 0.001
_refine_ls_shift/su_mean 0.000
_refine_ls_structure_factor_coef Fsqd
_refine_ls_weighting_details 'calc w=1/[\s^2^(Fo^2^)+(0.0324P)^2^] where P=(Fo^2^+2Fc^2^)/3'
_refine_ls_weighting_scheme calc
_refine_ls_wR_factor_gt 0.0789
_refine_ls_wR_factor_ref 0.0918
_reflns_number_gt 1795
_reflns_number_total 2971
_reflns_threshold_expression I>2\s(I)
_cod_data_source_file hb6074.cif
_cod_data_source_block I
_cod_depositor_comments
;
The following automatic conversions were performed:
'_symmetry_cell_setting' value 'Monoclinic' changed to 'monoclinic'
according to '/home/saulius/struct/CIF-dictionaries/cif_core.dic'
dictionary named 'cif_core.dic' version 2.4.1 from 2010-06-29.

Automatic conversion script
Id: cif_fix_enum 1527 2010-12-29 10:47:43Z saulius 

The following automatic conversions were performed:

'_symmetry_cell_setting' value 'Monoclinic' changed to 'monoclinic'
according to /home/saulius/struct/CIF-dictionaries/cif_core.dic
dictionary named 'cif_core.dic' version 2.4.1 from 2010-06-29.

Automatic conversion script
Id: cif_fix_values 1715 2011-07-08 13:25:40Z adriana 
;
_cod_original_sg_symbol_H-M C2/c
_cod_database_code 2204173
_cod_database_fobs_code 2204173

loop_
_symmetry_equiv_pos_as_xyz
'x, y, z'
'-x, y, -z+1/2'
'x+1/2, y+1/2, z'
'-x+1/2, y+1/2, -z+1/2'
'-x, -y, -z'
'x, -y, z-1/2'
'-x+1/2, -y+1/2, -z'
'x+1/2, -y+1/2, z-1/2'

loop_
_atom_site_label
_atom_site_fract_x
_atom_site_fract_y
_atom_site_fract_z
_atom_site_U_iso_or_equiv
_atom_site_adp_type
_atom_site_calc_flag
_atom_site_refinement_flags
_atom_site_occupancy
_atom_site_type_symbol
Cu1 0.18579(4) 0.67803(5) 0.50256(3) 0.03321(19) Uani d . 1 Cu
Cu2 0.5000 0.5000 0.5000 0.0300(2) Uani d S 1 Cu
Cu3 0.0000 0.63662(9) 0.7500 0.0539(3) Uani d S 1 Cu
Cu4 0.0000 0.60220(9) 0.2500 0.0533(3) Uani d S 1 Cu
N1 0.3879(3) 0.5868(3) 0.5134(2) 0.0321(10) Uani d . 1 N
C1 0.3214(3) 0.6380(4) 0.5108(3) 0.0326(12) Uani d . 1 C
N2 0.1143(3) 0.6565(4) 0.6034(3) 0.0499(12) Uani d . 1 N
C2 0.0728(3) 0.6443(4) 0.6614(3) 0.0372(13) Uani d . 1 C
N3 0.1197(3) 0.6355(4) 0.3983(3) 0.0515(12) Uani d . 1 N
C3 0.0778(4) 0.6158(4) 0.3399(3) 0.0395(14) Uani d . 1 C
O1 0.4221(2) 0.3547(3) 0.5534(2) 0.0529(10) Uani d . 1 O
N4 0.3685(3) 0.1884(4) 0.5257(3) 0.0459(12) Uani d . 1 N
C4 0.4191(4) 0.2748(5) 0.5117(3) 0.0439(14) Uani d . 1 C
H4 0.4559 0.2744 0.4657 0.053 Uiso calc R 1 H
C5 0.3136(4) 0.1799(6) 0.5977(4) 0.0712(19) Uani d . 1 C
H5A 0.3119 0.2475 0.6245 0.107 Uiso calc R 1 H
H5B 0.3423 0.1283 0.6339 0.107 Uiso calc R 1 H
H5C 0.2499 0.1582 0.5827 0.107 Uiso calc R 1 H
C6 0.3707(5) 0.0976(5) 0.4721(4) 0.073(2) Uani d . 1 C
H6A 0.3970 0.1181 0.4213 0.110 Uiso calc R 1 H
H6B 0.3071 0.0715 0.4624 0.110 Uiso calc R 1 H
H6C 0.4093 0.0429 0.4970 0.110 Uiso calc R 1 H
O2 0.5506(2) 0.5473(3) 0.6152(2) 0.0474(10) Uani d . 1 O
N5 0.6405(3) 0.5192(4) 0.7295(3) 0.0526(13) Uani d . 1 N
C7 0.5967(4) 0.4887(5) 0.6624(3) 0.0464(15) Uani d . 1 C
H7 0.6003 0.4172 0.6489 0.056 Uiso calc R 1 H
C8 0.6952(5) 0.4456(7) 0.7813(4) 0.097(3) Uani d . 1 C
H8A 0.6909 0.3755 0.7587 0.145 Uiso calc R 1 H
H8B 0.6702 0.4455 0.8349 0.145 Uiso calc R 1 H
H8C 0.7607 0.4675 0.7844 0.145 Uiso calc R 1 H
C9 0.6366(5) 0.6281(5) 0.7560(4) 0.0683(19) Uani d . 1 C
H9A 0.6029 0.6697 0.7154 0.103 Uiso calc R 1 H
H9B 0.7001 0.6551 0.7638 0.103 Uiso calc R 1 H
H9C 0.6042 0.6321 0.8064 0.103 Uiso calc R 1 H

loop_
_atom_site_aniso_label
_atom_site_aniso_U_11
_atom_site_aniso_U_22
_atom_site_aniso_U_33
_atom_site_aniso_U_12
_atom_site_aniso_U_13
_atom_site_aniso_U_23
Cu1 0.0244(3) 0.0397(4) 0.0355(3) 0.0046(3) 0.0014(2) -0.0006(3)
Cu2 0.0251(5) 0.0290(6) 0.0356(5) 0.0110(4) -0.0027(4) -0.0045(4)
Cu3 0.0487(6) 0.0761(9) 0.0379(6) 0.000 0.0180(5) 0.000
Cu4 0.0588(7) 0.0645(8) 0.0353(5) 0.000 -0.0179(5) 0.000
N1 0.027(2) 0.035(3) 0.034(2) 0.007(2) -0.0023(19) -0.0041(19)
C1 0.033(3) 0.043(4) 0.022(3) 0.006(3) 0.002(2) -0.001(2)
N2 0.045(3) 0.048(3) 0.056(3) 0.004(2) -0.004(2) 0.004(3)
C2 0.037(3) 0.052(4) 0.024(3) 0.000(3) 0.020(2) 0.005(2)
N3 0.050(3) 0.049(3) 0.055(3) 0.001(2) 0.003(3) 0.007(3)
C3 0.047(3) 0.048(4) 0.022(3) -0.002(3) -0.018(2) 0.000(2)
O1 0.045(2) 0.045(3) 0.069(3) 0.0029(19) 0.008(2) -0.015(2)
N4 0.041(3) 0.045(3) 0.052(3) 0.001(2) -0.001(2) -0.002(2)
C4 0.037(3) 0.049(4) 0.045(3) 0.012(3) 0.002(3) -0.003(3)
C5 0.062(4) 0.083(6) 0.069(4) -0.002(4) 0.017(4) 0.001(4)
C6 0.084(5) 0.051(5) 0.085(5) -0.010(4) 0.009(4) -0.008(4)
O2 0.045(2) 0.046(3) 0.050(2) 0.0142(19) -0.0107(19) -0.0045(19)
N5 0.053(3) 0.070(4) 0.034(3) 0.003(3) 0.004(2) 0.003(3)
C7 0.049(3) 0.048(4) 0.042(3) 0.008(3) 0.008(3) 0.001(3)
C8 0.105(6) 0.129(8) 0.055(4) 0.039(5) -0.006(4) 0.029(5)
C9 0.082(5) 0.070(5) 0.052(4) -0.017(4) 0.001(4) -0.008(4)

loop_
_atom_type_symbol
_atom_type_description
_atom_type_scat_dispersion_real
_atom_type_scat_dispersion_imag
_atom_type_scat_source
C C 0.0033 0.0016 'International Tables Vol C Tables 4.2.6.8 and 6.1.1.4'
H H 0.0000 0.0000 'International Tables Vol C Tables 4.2.6.8 and 6.1.1.4'
N N 0.0061 0.0033 'International Tables Vol C Tables 4.2.6.8 and 6.1.1.4'
O O 0.0106 0.0060 'International Tables Vol C Tables 4.2.6.8 and 6.1.1.4'
Cu Cu 0.3201 1.2651 'International Tables Vol C Tables 4.2.6.8 and 6.1.1.4'

loop_
_geom_angle_atom_site_label_1
_geom_angle_atom_site_label_2
_geom_angle_atom_site_label_3
_geom_angle_site_symmetry_1
_geom_angle_site_symmetry_3
_geom_angle
_geom_angle_publ_flag
C1 Cu1 N2 . . 115.11(18) yes
C1 Cu1 N3 . . 114.22(18) yes
N2 Cu1 N3 . . 116.47(18) yes
C1 Cu1 C1 . 7_566 107.44(17) yes
N2 Cu1 C1 . 7_566 101.11(17) yes
N3 Cu1 C1 . 7_566 99.75(17) yes
C1 Cu1 Cu1 . 7_566 60.19(15) ?
N2 Cu1 Cu1 . 7_566 120.12(14) ?
N3 Cu1 Cu1 . 7_566 118.02(13) ?
C1 Cu1 Cu1 7_566 7_566 47.25(12) ?
N1 Cu2 N1 5_666 . 180.0(2) ?
N1 Cu2 O2 5_666 5_666 89.34(15) yes
N1 Cu2 O2 . 5_666 90.66(15) yes
N1 Cu2 O2 5_666 . 90.66(15) ?
N1 Cu2 O2 . . 89.34(15) yes
O2 Cu2 O2 5_666 . 180.0000(10) ?
N1 Cu2 O1 5_666 . 89.68(15) yes
N1 Cu2 O1 . . 90.32(15) yes
O2 Cu2 O1 5_666 . 88.13(15) yes
O2 Cu2 O1 . . 91.87(15) yes
N1 Cu2 O1 5_666 5_666 90.32(15) yes
N1 Cu2 O1 . 5_666 89.68(15) ?
O2 Cu2 O1 5_666 5_666 91.87(15) ?
O2 Cu2 O1 . 5_666 88.13(15) ?
O1 Cu2 O1 . 5_666 180.0 ?
C2 Cu3 C2 . 2_556 173.8(3) yes
C2 Cu3 Cu4 . 5_566 93.08(17) ?
C2 Cu3 Cu4 2_556 5_566 93.08(17) ?
C3 Cu4 C3 . 2 169.1(4) yes
C3 Cu4 Cu3 . 5_566 95.43(17) ?
C3 Cu4 Cu3 2 5_566 95.43(17) ?
C1 N1 Cu2 . . 171.3(4) ?
N1 C1 Cu1 . . 160.1(5) ?
N1 C1 Cu1 . 7_566 127.0(4) ?
Cu1 C1 Cu1 . 7_566 72.56(17) yes
C2 N2 Cu1 . . 179.7(5) ?
N2 C2 Cu3 . . 174.2(5) ?
C3 N3 Cu1 . . 175.7(5) ?
N3 C3 Cu4 . . 171.2(5) ?
C4 O1 Cu2 . . 116.5(4) ?
C4 N4 C5 . . 120.7(5) ?
C4 N4 C6 . . 121.5(5) ?
C5 N4 C6 . . 117.7(5) ?
O1 C4 N4 . . 126.1(5) ?
O1 C4 H4 . . 116.9 ?
N4 C4 H4 . . 116.9 ?
N4 C5 H5A . . 109.5 ?
N4 C5 H5B . . 109.5 ?
H5A C5 H5B . . 109.5 ?
N4 C5 H5C . . 109.5 ?
H5A C5 H5C . . 109.5 ?
H5B C5 H5C . . 109.5 ?
N4 C6 H6A . . 109.5 ?
N4 C6 H6B . . 109.5 ?
H6A C6 H6B . . 109.5 ?
N4 C6 H6C . . 109.5 ?
H6A C6 H6C . . 109.5 ?
H6B C6 H6C . . 109.5 ?
C7 O2 Cu2 . . 123.6(4) ?
C7 N5 C9 . . 121.0(5) ?
C7 N5 C8 . . 122.1(6) ?
C9 N5 C8 . . 117.0(5) ?
O2 C7 N5 . . 125.3(6) ?
O2 C7 H7 . . 117.4 ?
N5 C7 H7 . . 117.4 ?
N5 C8 H8A . . 109.5 ?
N5 C8 H8B . . 109.5 ?
H8A C8 H8B . . 109.5 ?
N5 C8 H8C . . 109.5 ?
H8A C8 H8C . . 109.5 ?
H8B C8 H8C . . 109.5 ?
N5 C9 H9A . . 109.5 ?
N5 C9 H9B . . 109.5 ?
H9A C9 H9B . . 109.5 ?
N5 C9 H9C . . 109.5 ?
H9A C9 H9C . . 109.5 ?
H9B C9 H9C . . 109.5 ?

loop_
_geom_bond_atom_site_label_1
_geom_bond_atom_site_label_2
_geom_bond_site_symmetry_2
_geom_bond_distance
_geom_bond_publ_flag
Cu1 C1 . 1.972(5) yes
Cu1 N2 . 1.985(5) yes
Cu1 N3 . 1.993(5) yes
Cu1 C1 7_566 2.330(5) yes
Cu1 Cu1 7_566 2.5619(13) yes
Cu2 N1 5_666 1.936(4) yes
Cu2 N1 . 1.936(4) yes
Cu2 O2 5_666 2.084(3) ?
Cu2 O2 . 2.084(3) yes
Cu2 O1 . 2.321(4) yes
Cu2 O1 5_666 2.321(4) ?
Cu3 C2 . 1.811(5) yes
Cu3 C2 2_556 1.811(5) ?
Cu3 Cu4 5_566 3.0085(19) yes
Cu4 C3 . 1.814(5) yes
Cu4 C3 2 1.814(5) ?
Cu4 Cu3 5_566 3.0085(19) ?
N1 C1 . 1.135(5) ?
C1 Cu1 7_566 2.330(5) ?
N2 C2 . 1.145(5) ?
N3 C3 . 1.135(6) ?
O1 C4 . 1.217(6) ?
N4 C4 . 1.324(7) ?
N4 C5 . 1.439(6) ?
N4 C6 . 1.444(7) ?
C4 H4 . 0.9300 ?
C5 H5A . 0.9600 ?
C5 H5B . 0.9600 ?
C5 H5C . 0.9600 ?
C6 H6A . 0.9600 ?
C6 H6B . 0.9600 ?
C6 H6C . 0.9600 ?
O2 C7 . 1.237(6) ?
N5 C7 . 1.301(7) ?
N5 C9 . 1.441(7) ?
N5 C8 . 1.459(7) ?
C7 H7 . 0.9300 ?
C8 H8A . 0.9600 ?
C8 H8B . 0.9600 ?
C8 H8C . 0.9600 ?
C9 H9A . 0.9600 ?
C9 H9B . 0.9600 ?
C9 H9C . 0.9600 ?

loop_
_geom_torsion_atom_site_label_1
_geom_torsion_atom_site_label_2
_geom_torsion_atom_site_label_3
_geom_torsion_atom_site_label_4
_geom_torsion_site_symmetry_1
_geom_torsion_site_symmetry_4
_geom_torsion
N2 Cu1 C1 N1 . . 77.1(12)
N3 Cu1 C1 N1 . . -61.5(12)
C1 Cu1 C1 N1 7_566 . -171.2(13)
Cu1 Cu1 C1 N1 7_566 . -171.2(13)
N2 Cu1 C1 Cu1 . 7_566 -111.73(17)
N3 Cu1 C1 Cu1 . 7_566 109.63(17)
C1 Cu1 C1 Cu1 7_566 7_566 0.0
N1 Cu2 O1 C4 5_666 . -54.7(4)
N1 Cu2 O1 C4 . . 125.3(4)
O2 Cu2 O1 C4 5_666 . 34.6(4)
O2 Cu2 O1 C4 . . -145.4(4)
Cu2 O1 C4 N4 . . -170.9(4)
C5 N4 C4 O1 . . -3.3(9)
C6 N4 C4 O1 . . -179.7(5)
N1 Cu2 O2 C7 5_666 . -35.1(4)
N1 Cu2 O2 C7 . . 144.9(4)
O1 Cu2 O2 C7 . . 54.6(4)
O1 Cu2 O2 C7 5_666 . -125.4(4)
Cu2 O2 C7 N5 . . 169.9(4)
C9 N5 C7 O2 . . 1.5(9)
C8 N5 C7 O2 . . -178.6(5)
